data_7241683
loop_
_publ_author_name
'Li, Jingyang'
'He, Ying'
'Wang, Li'
'Li, Guanghua'
'Zou, Yongcun'
'Yan, Yan'
'Li, Dandan'
'Shi, Xinli'
'Song, Zhiguang'
'Shi, Xiaodong'

_publ_section_title
;
 Construction of fluorescence active MOFs with symmetrical and
 conformationally rigid N-2-aryl-triazole ligands
;
_journal_issue 68
_journal_name_full 'RSC Advances'
_journal_page_first 41921
_journal_page_last 41925
_journal_paper_doi 10.1039/D0RA09305J
_journal_volume 10
_journal_year 2020
_chemical_formula_sum 'C22 H16 Cu N4 O5'
_chemical_formula_weight 479.94
_space_group_crystal_system monoclinic
_space_group_IT_number 13
_space_group_name_Hall '-P 2yc'
_space_group_name_H-M_alt 'P 1 2/c 1'
_atom_sites_solution_hydrogens geom
_audit_creation_method SHELXL-2014/7
_audit_update_record
;
2020-06-13 deposited with the CCDC.	2020-11-05 downloaded from the CCDC.
;
_cell_angle_alpha 90
_cell_angle_beta 111.208(3)
_cell_angle_gamma 90
_cell_formula_units_Z 4
_cell_length_a 12.3238(12)
_cell_length_b 21.6586(19)
_cell_length_c 9.7902(11)
_cell_measurement_reflns_used 16205
_cell_measurement_temperature 300(2)
_cell_measurement_theta_max 25.259
_cell_measurement_theta_min 2.821
_cell_volume 2436.2(4)
_computing_structure_refinement 'SHELXL-2014/7 (Sheldrick, 2014)'
_diffrn_ambient_temperature 300(2)
_diffrn_measured_fraction_theta_full 0.984
_diffrn_measured_fraction_theta_max 0.983
_diffrn_measurement_device_type 'CCD area detector'
_diffrn_measurement_method 'phi and omega scans'
_diffrn_radiation_type MoK\a
_diffrn_radiation_wavelength 0.71073
_diffrn_reflns_av_R_equivalents 0.0372
_diffrn_reflns_av_unetI/netI 0.0348
_diffrn_reflns_Laue_measured_fraction_full 0.984
_diffrn_reflns_Laue_measured_fraction_max 0.983
_diffrn_reflns_limit_h_max 14
_diffrn_reflns_limit_h_min -14
_diffrn_reflns_limit_k_max 25
_diffrn_reflns_limit_k_min -25
_diffrn_reflns_limit_l_max 10
_diffrn_reflns_limit_l_min -11
_diffrn_reflns_number 16205
_diffrn_reflns_point_group_measured_fraction_full 0.984
_diffrn_reflns_point_group_measured_fraction_max 0.983
_diffrn_reflns_theta_full 25.242
_diffrn_reflns_theta_max 25.259
_diffrn_reflns_theta_min 2.821
_exptl_absorpt_coefficient_mu 0.933
_exptl_absorpt_correction_type none
_exptl_crystal_colour blue
_exptl_crystal_density_diffrn 1.309
_exptl_crystal_description block
_exptl_crystal_F_000 980
_exptl_crystal_size_max 0.12
_exptl_crystal_size_mid 0.12
_exptl_crystal_size_min 0.1
_platon_squeeze_details
;
;
_refine_diff_density_max 1.316
_refine_diff_density_min -0.985
_refine_diff_density_rms 0.110
_refine_ls_extinction_method none
_refine_ls_goodness_of_fit_ref 1.035
_refine_ls_hydrogen_treatment constr
_refine_ls_matrix_type full
_refine_ls_number_parameters 293
_refine_ls_number_reflns 4345
_refine_ls_number_restraints 320
_refine_ls_restrained_S_all 1.098
_refine_ls_R_factor_all 0.0749
_refine_ls_R_factor_gt 0.0685
_refine_ls_shift/su_max 0.001
_refine_ls_shift/su_mean 0.000
_refine_ls_structure_factor_coef Fsqd
_refine_ls_weighting_details 'w=1/[\s^2^(Fo^2^)+(0.1411P)^2^+3.3158P] where P=(Fo^2^+2Fc^2^)/3'
_refine_ls_weighting_scheme calc
_refine_ls_wR_factor_gt 0.2026
_refine_ls_wR_factor_ref 0.2099
_reflns_Friedel_coverage 0.000
_reflns_number_gt 3722
_reflns_number_total 4345
_reflns_threshold_expression 'I > 2\s(I)'
_cod_data_source_file d0ra09305j2.cif
_cod_data_source_block ljy
_cod_original_sg_symbol_H-M 'P 2/c'
_cod_database_code 7241683
_shelx_shelxl_version_number 2014/7
_shelx_space_group_comment
;
The symmetry employed for this shelxl refinement is uniquely defined
by the following loop, which should always be used as a source of
symmetry information in preference to the above space-group names.
They are only intended as comments.
;

loop_
_space_group_symop_operation_xyz
'x, y, z'
'-x, y, -z+1/2'
'-x, -y, -z'
'x, -y, z-1/2'

loop_
_atom_site_label
_atom_site_type_symbol
_atom_site_fract_x
_atom_site_fract_y
_atom_site_fract_z
_atom_site_U_iso_or_equiv
_atom_site_adp_type
_atom_site_occupancy
_atom_site_site_symmetry_order
_atom_site_calc_flag
_atom_site_refinement_flags_posn
_atom_site_refinement_flags_adp
_atom_site_refinement_flags_occupancy
_atom_site_disorder_assembly
_atom_site_disorder_group
C1 C 0.2485(4) 0.4958(2) 0.5889(6) 0.0583(9) Uani 1 1 d . U . . .
H1 H 0.2177 0.4618 0.6203 0.070 Uiso 1 1 calc R U . . .
C2 C 0.4466(3) 0.00758(16) 0.6920(4) 0.0363(8) Uani 1 1 d . U . . .
C3 C -0.1403(4) 0.81044(17) 0.1153(5) 0.0413(8) Uani 1 1 d . U . . .
C4 C 0.3701(3) -0.04405(16) 0.6138(4) 0.0368(8) Uani 1 1 d . U . . .
C5 C 0.5000 0.2906(2) 0.7500 0.0380(10) Uani 1 2 d S TU P . .
C6 C 0.4436(3) 0.44814(17) 0.6965(5) 0.0386(8) Uani 1 1 d . U . . .
C7 C 0.1399(4) 0.64389(18) 0.3825(5) 0.0462(9) Uani 1 1 d . U . . .
C8 C 0.5000 0.1647(2) 0.7500 0.0389(10) Uani 1 2 d S TU P . .
C9 C 0.3952(3) 0.25976(18) 0.7051(5) 0.0443(9) Uani 1 1 d . U . . .
H9 H 0.3255 0.2816 0.6766 0.053 Uiso 1 1 calc R U . . .
C10 C 0.3668(3) 0.49883(17) 0.6187(5) 0.0424(8) Uani 1 1 d . U . . .
C11 C 0.3219(4) -0.04454(19) 0.4619(5) 0.0476(9) Uani 1 1 d . U . . .
C12 C 0.2195(4) 0.59298(18) 0.4615(5) 0.0471(9) Uani 1 1 d . U . . .
C13 C -0.2211(4) 0.86113(18) 0.0347(5) 0.0421(8) Uani 1 1 d . U . . .
C14 C 0.3951(3) 0.19629(17) 0.7031(5) 0.0460(9) Uani 1 1 d . U . . .
H14 H 0.3251 0.1747 0.6706 0.055 Uiso 1 1 calc R U . . .
C15 C 0.3361(4) 0.59520(18) 0.4864(5) 0.0442(8) Uani 1 1 d . U . . .
H15 H 0.3660 0.6277 0.4488 0.053 Uiso 1 1 calc R U . . .
C16 C 0.4104(4) 0.54919(18) 0.5673(5) 0.0431(8) Uani 1 1 d . U . . .
H16 H 0.4899 0.5522 0.5871 0.052 Uiso 1 1 calc R U . . .
C17 C 0.1757(4) 0.5425(2) 0.5132(6) 0.0604(9) Uani 1 1 d . U . . .
H17 H 0.0965 0.5403 0.4965 0.072 Uiso 1 1 calc R U . . .
C18 C -0.2495(4) 0.9079(2) 0.1115(5) 0.0514(10) Uani 1 1 d . U . . .
H18 H -0.2198 0.9073 0.2134 0.062 Uiso 1 1 calc R U . . .
C19 C -0.2681(4) 0.8616(2) -0.1171(5) 0.0556(10) Uani 1 1 d . U . . .
H19 H -0.2482 0.8307 -0.1696 0.067 Uiso 1 1 calc R U . . .
C20 C -0.3448(4) 0.9078(2) -0.1912(5) 0.0561(10) Uani 1 1 d . U . . .
H20 H -0.3793 0.9065 -0.2928 0.067 Uiso 1 1 calc R U . . .
C21 C 0.1324(13) 0.6722(6) -0.0651(15) 0.169(4) Uani 1 1 d . U . . .
H21 H 0.1084 0.6382 -0.0252 0.203 Uiso 1 1 calc R U . . .
C22 C 0.2305(16) 0.7108(8) -0.2025(18) 0.193(4) Uani 1 1 d . U . . .
H22A H 0.1963 0.7144 -0.3072 0.290 Uiso 1 1 calc R U . . .
H22B H 0.3127 0.7038 -0.1740 0.290 Uiso 1 1 calc R U . . .
H22C H 0.2175 0.7482 -0.1581 0.290 Uiso 1 1 calc R U . . .
C23 C 0.1975(16) 0.6021(7) -0.2050(18) 0.214(4) Uani 1 1 d . U . . .
H23A H 0.1232 0.5838 -0.2583 0.321 Uiso 1 1 calc R U . . .
H23B H 0.2384 0.5770 -0.1214 0.321 Uiso 1 1 calc R U . . .
H23C H 0.2421 0.6049 -0.2674 0.321 Uiso 1 1 calc R U . . .
Cu1 Cu 0.04624(4) 0.72779(2) 0.14930(5) 0.0344(2) Uani 1 1 d . . . . .
N1 N 0.5000 0.35658(18) 0.7500 0.0341(10) Uani 1 2 d S T P . .
N2 N 0.4095(3) 0.38972(13) 0.6634(4) 0.0374(8) Uani 1 1 d . . . . .
N3 N 0.4138(3) 0.06600(14) 0.6557(4) 0.0386(8) Uani 1 1 d . . . . .
N4 N 0.5000 0.09870(19) 0.7500 0.0388(11) Uani 1 2 d S T P . .
N5 N 0.1808(12) 0.6624(6) -0.1573(14) 0.185(4) Uani 1 1 d . U . . .
O1 O 0.1644(2) 0.67250(13) 0.2848(4) 0.0466(7) Uani 1 1 d . . . . .
O2 O -0.0538(2) 0.65440(13) 0.0797(4) 0.0488(8) Uani 1 1 d . . . . .
O3 O 0.1328(3) 0.80010(12) 0.2546(3) 0.0444(7) Uani 1 1 d . . . . .
O4 O 0.1143(4) 0.72649(17) -0.0233(4) 0.0667(10) Uani 1 1 d . U . . .
O5 O -0.0875(3) 0.78204(13) 0.0468(3) 0.0474(8) Uani 1 1 d . . . . .

loop_
_atom_site_aniso_label
_atom_site_aniso_U_11
_atom_site_aniso_U_22
_atom_site_aniso_U_33
_atom_site_aniso_U_23
_atom_site_aniso_U_13
_atom_site_aniso_U_12
C1 0.0398(16) 0.0344(15) 0.0841(18) 0.0186(15) 0.0024(15) 0.0013(13)
C2 0.0355(16) 0.0184(15) 0.0470(18) -0.0006(13) 0.0051(14) -0.0026(13)
C3 0.0419(18) 0.0225(15) 0.0460(18) -0.0014(14) -0.0003(15) 0.0032(14)
C4 0.0341(17) 0.0203(15) 0.0479(19) -0.0019(14) 0.0049(15) -0.0035(13)
C5 0.0283(19) 0.0152(18) 0.059(2) 0.000 0.0021(18) 0.000
C6 0.0308(14) 0.0202(14) 0.0576(17) 0.0046(13) 0.0073(13) 0.0037(12)
C7 0.0329(16) 0.0242(15) 0.0674(19) 0.0058(15) 0.0012(15) 0.0026(13)
C8 0.0300(19) 0.0158(18) 0.059(2) 0.000 0.0020(18) 0.000
C9 0.0281(18) 0.0207(16) 0.069(2) 0.0042(15) -0.0001(16) 0.0026(13)
C10 0.0339(15) 0.0221(14) 0.0602(17) 0.0062(14) 0.0040(14) 0.0047(12)
C11 0.051(2) 0.0329(18) 0.050(2) -0.0029(16) 0.0075(17) -0.0114(16)
C12 0.0345(15) 0.0259(14) 0.0671(18) 0.0085(14) 0.0019(15) 0.0061(13)
C13 0.0426(18) 0.0250(15) 0.0467(18) 0.0023(14) 0.0015(15) 0.0075(14)
C14 0.0269(17) 0.0207(16) 0.073(2) 0.0016(15) -0.0028(16) -0.0035(13)
C15 0.0353(15) 0.0271(14) 0.0628(17) 0.0100(13) 0.0087(14) 0.0054(12)
C16 0.0321(14) 0.0278(14) 0.0630(17) 0.0082(13) 0.0095(13) 0.0055(12)
C17 0.0396(16) 0.0375(15) 0.0862(19) 0.0169(15) 0.0014(15) 0.0016(14)
C18 0.056(2) 0.0360(17) 0.0486(19) -0.0009(15) 0.0029(16) 0.0113(16)
C19 0.060(2) 0.0364(17) 0.0531(19) -0.0058(15) 0.0001(17) 0.0157(16)
C20 0.061(2) 0.0365(17) 0.0516(19) -0.0024(16) -0.0027(17) 0.0135(16)
C21 0.206(7) 0.158(6) 0.169(6) -0.039(5) 0.098(6) 0.028(6)
C22 0.224(8) 0.194(8) 0.187(7) -0.012(7) 0.105(7) -0.004(7)
C23 0.244(8) 0.201(8) 0.204(8) -0.021(7) 0.089(7) 0.018(7)
Cu1 0.0270(3) 0.0196(3) 0.0442(4) -0.00147(16) -0.0020(2) -0.00023(15)
N1 0.023(2) 0.015(2) 0.051(3) 0.000 -0.0028(19) 0.000
N2 0.0307(16) 0.0162(14) 0.0506(19) 0.0014(13) -0.0029(14) 0.0010(12)
N3 0.0304(16) 0.0188(15) 0.0504(19) -0.0018(13) -0.0048(14) -0.0043(12)
N4 0.029(2) 0.016(2) 0.055(3) 0.000 -0.005(2) 0.000
N5 0.218(9) 0.166(7) 0.168(7) -0.008(6) 0.066(7) 0.039(7)
O1 0.0305(14) 0.0316(14) 0.0650(19) 0.0098(13) 0.0022(13) 0.0041(11)
O2 0.0355(16) 0.0323(15) 0.067(2) -0.0138(13) 0.0043(14) -0.0076(12)
O3 0.0458(17) 0.0263(14) 0.0511(17) -0.0042(12) 0.0055(13) -0.0119(12)
O4 0.056(2) 0.079(3) 0.060(2) -0.0074(17) 0.0139(19) 0.0043(17)
O5 0.0401(17) 0.0376(15) 0.0501(17) 0.0039(13) -0.0007(14) 0.0141(13)

loop_
_atom_type_symbol
_atom_type_description
_atom_type_scat_dispersion_real
_atom_type_scat_dispersion_imag
_atom_type_scat_source
C C 0.0033 0.0016 'International Tables Vol C Tables 4.2.6.8 and 6.1.1.4'
H H 0.0000 0.0000 'International Tables Vol C Tables 4.2.6.8 and 6.1.1.4'
Cu Cu 0.3201 1.2651 'International Tables Vol C Tables 4.2.6.8 and 6.1.1.4'
N N 0.0061 0.0033 'International Tables Vol C Tables 4.2.6.8 and 6.1.1.4'
O O 0.0106 0.0060 'International Tables Vol C Tables 4.2.6.8 and 6.1.1.4'

loop_
_geom_angle_atom_site_label_1
_geom_angle_atom_site_label_2
_geom_angle_atom_site_label_3
_geom_angle
_geom_angle_site_symmetry_1
_geom_angle_site_symmetry_3
_geom_angle_publ_flag
C17 C1 C10 120.7(4) . . ?
C17 C1 H1 119.6 . . ?
C10 C1 H1 119.6 . . ?
N3 C2 C2 108.8(2) . 2_656 ?
N3 C2 C4 120.1(3) . . ?
C2 C2 C4 131.1(2) 2_656 . ?
O5 C3 O3 126.2(4) . 2 ?
O5 C3 C13 116.9(4) . . ?
O3 C3 C13 116.9(4) 2 . ?
C11 C4 C20 119.0(4) . 2_545 ?
C11 C4 C2 120.3(4) . . ?
C20 C4 C2 120.7(4) 2_545 . ?
C9 C5 C9 122.0(5) . 2_656 ?
C9 C5 N1 119.0(2) . . ?
C9 C5 N1 119.0(2) 2_656 . ?
N2 C6 C6 108.7(2) . 2_656 ?
N2 C6 C10 119.7(3) . . ?
C6 C6 C10 131.6(2) 2_656 . ?
O1 C7 O2 126.1(4) . 2 ?
O1 C7 C12 117.5(4) . . ?
O2 C7 C12 116.4(4) 2 . ?
C14 C8 C14 120.8(5) . 2_656 ?
C14 C8 N4 119.6(2) . . ?
C14 C8 N4 119.6(2) 2_656 . ?
C14 C9 C5 119.1(4) . . ?
C14 C9 H9 120.5 . . ?
C5 C9 H9 120.5 . . ?
C1 C10 C16 118.6(4) . . ?
C1 C10 C6 120.4(4) . . ?
C16 C10 C6 120.9(4) . . ?
C18 C11 C4 120.6(4) 2_545 . ?
C15 C12 C17 118.9(4) . . ?
C15 C12 C7 121.1(4) . . ?
C17 C12 C7 120.0(4) . . ?
C18 C13 C19 119.3(4) . . ?
C18 C13 C3 120.0(4) . . ?
C19 C13 C3 120.7(4) . . ?
C9 C14 C8 119.6(4) . . ?
C9 C14 H14 120.2 . . ?
C8 C14 H14 120.2 . . ?
C12 C15 C16 120.5(4) . . ?
C12 C15 H15 119.7 . . ?
C16 C15 H15 119.7 . . ?
C10 C16 C15 120.6(4) . . ?
C10 C16 H16 119.7 . . ?
C15 C16 H16 119.7 . . ?
C1 C17 C12 120.6(4) . . ?
C1 C17 H17 119.7 . . ?
C12 C17 H17 119.7 . . ?
C13 C18 C11 120.4(4) . 2_565 ?
C13 C18 H18 119.8 . . ?
C11 C18 H18 119.8 2_565 . ?
C13 C19 C20 120.5(4) . . ?
C13 C19 H19 119.8 . . ?
C20 C19 H19 119.8 . . ?
C19 C20 C4 120.1(4) . 2_565 ?
C19 C20 H20 120.0 . . ?
C4 C20 H20 120.0 2_565 . ?
N5 C21 O4 124.0(14) . . ?
N5 C21 H21 118.0 . . ?
O4 C21 H21 118.0 . . ?
N5 C22 H22A 109.5 . . ?
N5 C22 H22B 109.5 . . ?
H22A C22 H22B 109.5 . . ?
N5 C22 H22C 109.5 . . ?
H22A C22 H22C 109.5 . . ?
H22B C22 H22C 109.5 . . ?
N5 C23 H23A 109.5 . . ?
N5 C23 H23B 109.5 . . ?
H23A C23 H23B 109.5 . . ?
N5 C23 H23C 109.5 . . ?
H23A C23 H23C 109.5 . . ?
H23B C23 H23C 109.5 . . ?
O3 Cu1 O2 167.23(14) . . ?
O3 Cu1 O5 89.29(12) . . ?
O2 Cu1 O5 90.10(12) . . ?
O3 Cu1 O1 90.13(12) . . ?
O2 Cu1 O1 87.72(12) . . ?
O5 Cu1 O1 167.49(14) . . ?
O3 Cu1 O4 97.55(14) . . ?
O2 Cu1 O4 95.21(14) . . ?
O5 Cu1 O4 95.71(15) . . ?
O1 Cu1 O4 96.75(15) . . ?
O3 Cu1 Cu1 84.62(10) . 2 ?
O2 Cu1 Cu1 82.65(10) . 2 ?
O5 Cu1 Cu1 82.65(10) . 2 ?
O1 Cu1 Cu1 84.86(10) . 2 ?
O4 Cu1 Cu1 177.28(11) . 2 ?
N2 N1 N2 115.2(4) . 2_656 ?
N2 N1 C5 122.41(19) . . ?
N2 N1 C5 122.41(19) 2_656 . ?
C6 N2 N1 103.7(3) . . ?
N4 N3 C2 103.4(3) . . ?
N3 N4 N3 115.7(4) . 2_656 ?
N3 N4 C8 122.1(2) . . ?
N3 N4 C8 122.1(2) 2_656 . ?
C21 N5 C22 119.0(14) . . ?
C21 N5 C23 123.2(16) . . ?
C22 N5 C23 117.5(15) . . ?
C7 O1 Cu1 118.9(3) . . ?
C7 O2 Cu1 121.9(3) 2 . ?
C3 O3 Cu1 119.9(3) 2 . ?
C21 O4 Cu1 115.1(7) . . ?
C3 O5 Cu1 121.3(3) . . ?

loop_
_geom_bond_atom_site_label_1
_geom_bond_atom_site_label_2
_geom_bond_distance
_geom_bond_site_symmetry_2
_geom_bond_publ_flag
C1 C17 1.378(6) . ?
C1 C10 1.381(6) . ?
C1 H1 0.9300 . ?
C2 N3 1.336(5) . ?
C2 C2 1.393(8) 2_656 ?
C2 C4 1.484(5) . ?
C3 O5 1.253(5) . ?
C3 O3 1.263(5) 2 ?
C3 C13 1.500(5) . ?
C4 C11 1.387(6) . ?
C4 C20 1.390(6) 2_545 ?
C5 C9 1.377(5) . ?
C5 C9 1.377(5) 2_656 ?
C5 N1 1.429(6) . ?
C6 N2 1.336(5) . ?
C6 C6 1.405(8) 2_656 ?
C6 C10 1.470(5) . ?
C7 O1 1.265(6) . ?
C7 O2 1.265(6) 2 ?
C7 C12 1.493(5) . ?
C8 C14 1.387(5) . ?
C8 C14 1.387(5) 2_656 ?
C8 N4 1.429(6) . ?
C9 C14 1.375(6) . ?
C9 H9 0.9300 . ?
C10 C16 1.388(6) . ?
C11 C18 1.383(6) 2_545 ?
C12 C15 1.369(6) . ?
C12 C17 1.393(6) . ?
C13 C18 1.380(6) . ?
C13 C19 1.386(6) . ?
C14 H14 0.9300 . ?
C15 C16 1.390(5) . ?
C15 H15 0.9300 . ?
C16 H16 0.9300 . ?
C17 H17 0.9300 . ?
C18 C11 1.383(6) 2_565 ?
C18 H18 0.9300 . ?
C19 C20 1.387(6) . ?
C19 H19 0.9300 . ?
C20 C4 1.390(6) 2_565 ?
C20 H20 0.9300 . ?
C21 N5 1.267(15) . ?
C21 O4 1.290(12) . ?
C21 H21 0.9300 . ?
C22 N5 1.366(17) . ?
C22 H22A 0.9600 . ?
C22 H22B 0.9600 . ?
C22 H22C 0.9600 . ?
C23 N5 1.427(16) . ?
C23 H23A 0.9600 . ?
C23 H23B 0.9600 . ?
C23 H23C 0.9600 . ?
Cu1 O3 1.964(3) . ?
Cu1 O2 1.975(3) . ?
Cu1 O5 1.977(3) . ?
Cu1 O1 1.979(3) . ?
Cu1 O4 2.141(4) . ?
Cu1 Cu1 2.6100(10) 2 ?
N1 N2 1.339(4) . ?
N1 N2 1.339(4) 2_656 ?
N3 N4 1.331(4) . ?
N4 N3 1.331(4) 2_656 ?
O2 C7 1.265(6) 2 ?
O3 C3 1.263(5) 2 ?

loop_
_platon_squeeze_void_nr
_platon_squeeze_void_average_x
_platon_squeeze_void_average_y
_platon_squeeze_void_average_z
_platon_squeeze_void_volume
_platon_squeeze_void_count_electrons
1 0.000 0.000 -0.019 361.2 12.4
2 0.500 0.242 0.250 97.7 2.3
3 0.500 0.758 -0.250 97.6 2.6
